data_7134710
loop_
_publ_author_name
'Zhang, Ting'
'Wang, Lulu'
'Li, Hui'
'Sun, Mingxia'
'Chen, Jia'
'Guan, Shuzhe'
'Qiu, Hongdeng'

_publ_section_title
;
 Pillar[5]arene-based ionic single crystals formed by dual self-assemblies
 through host-guest and ionic interactions for iodine capture.
;
_journal_issue 58
_journal_name_full 'Chemical communications (Cambridge, England)'
_journal_page_first 10843
_journal_page_last 10846
_journal_paper_doi 10.1039/d5cc02200b
_journal_volume 61
_journal_year 2025
_chemical_formula_moiety 'C59 H72 N4 O10, C10 H6 O6 S2, 2(C2 H6 O)'
_chemical_formula_sum 'C73 H90 N4 O18 S2'
_chemical_formula_weight 1375.60
_space_group_crystal_system triclinic
_space_group_IT_number 2
_space_group_name_Hall '-P 1'
_space_group_name_H-M_alt 'P -1'
_atom_sites_solution_hydrogens mixed
_atom_sites_solution_primary dual
_audit_block_doi 10.5517/ccdc.csd.cc2m29hj
_audit_creation_date 2023-12-08
_audit_creation_method
;
Olex2 1.5
(compiled 2023.08.24 svn.re1ec1418 for OlexSys, GUI svn.r6817)
;
_audit_update_record
;
2025-01-08 deposited with the CCDC.	2025-06-09 downloaded from the CCDC.
;
_cell_angle_alpha 77.270(4)
_cell_angle_beta 68.987(4)
_cell_angle_gamma 75.532(4)
_cell_formula_units_Z 2
_cell_length_a 13.938(3)
_cell_length_b 16.892(4)
_cell_length_c 18.001(4)
_cell_measurement_reflns_used 2654
_cell_measurement_temperature 296.15
_cell_measurement_theta_max 19.581
_cell_measurement_theta_min 2.301
_cell_volume 3790.6(15)
_computing_cell_refinement 'SAINT v7.68A (Bruker, 2009)'
_computing_data_reduction 'SAINT v7.68A (Bruker, 2009)'
_computing_molecular_graphics 'Olex2 1.5 (Dolomanov et al., 2009)'
_computing_publication_material 'Olex2 1.5 (Dolomanov et al., 2009)'
_computing_structure_refinement 'XL  (Sheldrick, 2008)'
_computing_structure_solution 'SHELXT 2018/2 (Sheldrick, 2018)'
_diffrn_ambient_temperature 296.15
_diffrn_measured_fraction_theta_full 0.991
_diffrn_measured_fraction_theta_max 0.991
_diffrn_measurement_device_type 'CCD area detector'
_diffrn_measurement_method 'phi and omega scans'
_diffrn_radiation_monochromator graphite
_diffrn_radiation_type MoK\a
_diffrn_radiation_wavelength 0.71073
_diffrn_reflns_av_R_equivalents 0.0510
_diffrn_reflns_av_unetI/netI 0.1178
_diffrn_reflns_Laue_measured_fraction_full 0.991
_diffrn_reflns_Laue_measured_fraction_max 0.991
_diffrn_reflns_limit_h_max 16
_diffrn_reflns_limit_h_min -11
_diffrn_reflns_limit_k_max 20
_diffrn_reflns_limit_k_min -20
_diffrn_reflns_limit_l_max 21
_diffrn_reflns_limit_l_min -20
_diffrn_reflns_number 19506
_diffrn_reflns_point_group_measured_fraction_full 0.991
_diffrn_reflns_point_group_measured_fraction_max 0.991
_diffrn_reflns_theta_full 25.026
_diffrn_reflns_theta_max 25.026
_diffrn_reflns_theta_min 1.624
_diffrn_source_current 25.0
_diffrn_source_power 1.125
_diffrn_source_voltage 45.0
_exptl_absorpt_coefficient_mu 0.138
_exptl_absorpt_correction_T_max 0.7462
_exptl_absorpt_correction_T_min 0.5370
_exptl_absorpt_correction_type multi-scan
_exptl_absorpt_process_details
;
SADABS-2008/1 (Bruker,2008) was used for absorption correction.
wR2(int) was 0.1392 before and 0.0550 after correction.
The Ratio of minimum to maximum transmission is 0.7196.
The \l/2 correction factor is 0.0015.
;
_exptl_crystal_density_diffrn 1.205
_exptl_crystal_description block
_exptl_crystal_F_000 1464
_exptl_crystal_size_max 0.16
_exptl_crystal_size_mid 0.13
_exptl_crystal_size_min 0.1
_refine_diff_density_max 0.598
_refine_diff_density_min -0.210
_refine_diff_density_rms 0.062
_refine_ls_extinction_method none
_refine_ls_goodness_of_fit_ref 0.942
_refine_ls_hydrogen_treatment constr
_refine_ls_matrix_type full
_refine_ls_number_parameters 944
_refine_ls_number_reflns 13281
_refine_ls_number_restraints 46
_refine_ls_restrained_S_all 0.952
_refine_ls_R_factor_all 0.1828
_refine_ls_R_factor_gt 0.0844
_refine_ls_shift/su_max 0.000
_refine_ls_shift/su_mean 0.000
_refine_ls_structure_factor_coef Fsqd
_refine_ls_weighting_details 'w=1/[\s^2^(Fo^2^)+(0.1539P)^2^] where P=(Fo^2^+2Fc^2^)/3'
_refine_ls_weighting_scheme calc
_refine_ls_wR_factor_gt 0.2298
_refine_ls_wR_factor_ref 0.2962
_reflns_Friedel_coverage 0.000
_reflns_number_gt 5367
_reflns_number_total 13281
_reflns_threshold_expression 'I > 2\s(I)'
_cod_data_source_file d5cc02200b2.cif
_cod_data_source_block 1
_cod_depositor_comments 'Adding full bibliography for 7134710.cif.'
_cod_original_cell_volume 3790.4(14)
_cod_database_code 7134710
_shelx_shelxl_version_number 2019/2
_shelx_space_group_comment
;
The symmetry employed for this shelxl refinement is uniquely defined
by the following loop, which should always be used as a source of
symmetry information in preference to the above space-group names.
They are only intended as comments.
;
_shelx_estimated_absorpt_t_max 0.986
_shelx_estimated_absorpt_t_min 0.978
_olex2_refinement_description
;
1. Fixed Uiso
 At 1.2 times of:
  All C(H) groups, All C(H,H) groups
 At 1.5 times of:
  All C(H,H,H) groups, All O(H) groups
2. Restrained distances
 C70-C71
 1.5 with sigma of 0.02
 O19-C75 = O18-C73 = O20-C77 = O17-C71
 1.28 with sigma of 0.02
 C75-C74 = C73-C72
 1.5 with sigma of 0.01
 O19-C74
 2.3 with sigma of 0.04
 C72-O18
 2.3 with sigma of 0.04
 C46-C45 \\sim C45-C44
 with sigma of 0.02
3. Uiso/Uaniso restraints and constraints
Uanis(O19) \\sim Ueq, Uanis(C75) \\sim Ueq, Uanis(C74) \\sim Ueq, Uanis(C72)
\\sim Ueq, Uanis(C73) \\sim Ueq, Uanis(O18) \\sim Ueq: with sigma of 0.02 and
sigma for terminal atoms of 0.04
4. Others
 Fixed Sof: O17(0.5) H17A(0.5) C71(0.5) H71A(0.5) H71B(0.5) C70(0.5) H70A(0.5)
 H70B(0.5) H70C(0.5) O20(0.5) H20A(0.5) C77(0.5) H77A(0.5) H77B(0.5) C76(0.5)
 H76A(0.5) H76B(0.5) H76C(0.5) C72(0.5) H72A(0.5) H72B(0.5) H72C(0.5) C73(0.5)
 H73A(0.5) H73B(0.5) O19(0.5) H19(0.5) C74(0.5) H74A(0.5) H74B(0.5) H74C(0.5)
 C75(0.5) H75A(0.5) H75B(0.5) O18(0.5) H18(0.5)
5.a Riding coordinates:
 O19(H19), O18(H18)
5.b Secondary CH2 refined with riding coordinates:
 C35(H35A,H35B), C28(H28A,H28B), C52(H52A,H52B), C53(H53A,H53B), C54(H54A,
 H54B), C21(H21A,H21B), C55(H55A,H55B), C7(H7A,H7B), C44(H44A,H44B), C14(H14A,
 H14B), C46(H46A,H46B), C47(H47A,H47B), C45(H45A,H45B), C71(H71A,H71B),
 C77(H77A,H77B), C73(H73A,H73B), C75(H75A,H75B)
5.c Aromatic/amide H refined with riding coordinates:
 C34(H34), C31(H31), C6(H6), C27(H27), C63(H63), C3(H3), C17(H17), C13(H13),
 C20(H20), C10(H10), C68(H68), C61(H61), C24(H24), C66(H66), C58(H58), C67(H67),
  C62(H62), C50(H50), C57(H57), C56(H56), C48(H48), C49(H49)
5.d Idealised Me refined as rotating group:
 C37(H37A,H37B,H37C), C36(H36A,H36B,H36C), C40(H40A,H40B,H40C), C41(H41A,H41B,
 H41C), C39(H39A,H39B,H39C), C51(H51A,H51B,H51C), C38(H38A,H38B,H38C), C43(H43A,
 H43B,H43C), C59(H59A,H59B,H59C), C42(H42A,H42B,H42C), C70(H70A,H70B,H70C),
 C76(H76A,H76B,H76C), C72(H72A,H72B,H72C), C74(H74A,H74B,H74C)
5.e Idealised tetrahedral OH refined as rotating group:
 O17(H17A), O20(H20A)
;
_olex2_submission_special_instructions 'No special instructions were received'

loop_
_space_group_symop_operation_xyz
'x, y, z'
'-x, -y, -z'

loop_
_atom_site_label
_atom_site_type_symbol
_atom_site_fract_x
_atom_site_fract_y
_atom_site_fract_z
_atom_site_U_iso_or_equiv
_atom_site_adp_type
_atom_site_occupancy
_atom_site_site_symmetry_order
_atom_site_calc_flag
_atom_site_refinement_flags_posn
_atom_site_refinement_flags_adp
_atom_site_refinement_flags_occupancy
_atom_site_disorder_assembly
_atom_site_disorder_group
S2 S 0.54362(12) 0.79868(9) 0.92902(9) 0.0827(5) Uani 1 1 d . . . . .
S1 S 0.13190(14) 0.70135(12) 0.86575(13) 0.1078(6) Uani 1 1 d . . . . .
O10 O 0.4208(2) 0.5578(2) 0.58969(19) 0.0747(9) Uani 1 1 d . . . . .
O9 O 0.6361(3) 0.4107(2) 0.8017(2) 0.0836(10) Uani 1 1 d . . . . .
O2 O 0.2724(3) 0.3257(2) 0.5390(2) 0.0857(10) Uani 1 1 d . . . . .
O1 O 0.3233(3) 0.3186(2) 0.8293(2) 0.0926(11) Uani 1 1 d . . . . .
N3 N 0.3715(3) 0.8096(3) 0.3000(3) 0.0729(11) Uani 1 1 d . . . . .
O15 O 0.6012(3) 0.8207(2) 0.8454(2) 0.0934(11) Uani 1 1 d . . . . .
O5 O 0.7662(3) -0.0428(2) 0.6498(3) 0.1006(12) Uani 1 1 d . . . . .
O8 O 0.8504(3) 0.4502(2) 0.4886(2) 0.1037(13) Uani 1 1 d . . . . .
O6 O 0.9595(3) 0.1819(3) 0.4092(2) 0.1056(13) Uani 1 1 d . . . . .
O14 O 0.5791(3) 0.7159(2) 0.9621(3) 0.1055(13) Uani 1 1 d . . . . .
O3 O 0.3802(3) 0.0291(3) 0.7255(3) 0.1081(13) Uani 1 1 d . . . . .
O4 O 0.6297(3) 0.1205(3) 0.4205(3) 0.1091(13) Uani 1 1 d . . . . .
O16 O 0.5360(3) 0.8593(3) 0.9773(2) 0.1063(13) Uani 1 1 d . . . . .
C33 C 0.4808(4) 0.5169(3) 0.6377(3) 0.0608(12) Uani 1 1 d . . . . .
O7 O 0.9159(4) 0.1823(3) 0.7122(3) 0.1270(17) Uani 1 1 d . . . . .
C30 C 0.5840(4) 0.4423(3) 0.7473(3) 0.0628(12) Uani 1 1 d . . . . .
O12 O 0.0814(3) 0.6788(3) 0.9517(3) 0.1316(17) Uani 1 1 d . . . . .
N4 N 0.4235(4) 0.8943(3) 0.1949(3) 0.0971(15) Uani 1 1 d . . . . .
C25 C 0.8233(4) 0.3932(3) 0.6241(3) 0.0672(13) Uani 1 1 d . . . . .
C32 C 0.4263(4) 0.4757(3) 0.7101(3) 0.0630(12) Uani 1 1 d . . . . .
C34 C 0.5863(4) 0.5148(3) 0.6191(3) 0.0632(12) Uani 1 1 d . . . . .
H34 H 0.622270 0.540060 0.568743 0.076 Uiso 1 1 calc R U . . .
C64 C 0.3914(4) 0.7512(3) 0.8897(3) 0.0638(12) Uani 1 1 d . . . . .
C1 C 0.3058(3) 0.3913(3) 0.7073(3) 0.0601(12) Uani 1 1 d . . . . .
C29 C 0.6411(4) 0.4765(3) 0.6727(3) 0.0614(12) Uani 1 1 d . . . . .
C22 C 0.9421(3) 0.2405(3) 0.5784(3) 0.0685(13) Uani 1 1 d . . . . .
C65 C 0.4138(4) 0.8013(3) 0.9327(3) 0.0667(13) Uani 1 1 d . . . . .
C5 C 0.2856(3) 0.3210(3) 0.6130(3) 0.0659(13) Uani 1 1 d . . . . .
N1 N 0.7814(4) 0.5295(3) 0.9760(3) 0.0975(15) Uani 1 1 d . . . . .
C31 C 0.4799(4) 0.4406(3) 0.7652(3) 0.0665(13) Uani 1 1 d . . . . .
H31 H 0.444180 0.415224 0.815610 0.080 Uiso 1 1 calc R U . . .
C35 C 0.3131(4) 0.4685(3) 0.7298(3) 0.0692(13) Uani 1 1 d . . . . .
H35A H 0.277310 0.469129 0.786893 0.083 Uiso 1 1 calc R U . . .
H35B H 0.278564 0.515729 0.700962 0.083 Uiso 1 1 calc R U . . .
C26 C 0.8681(4) 0.3821(3) 0.5443(3) 0.0737(14) Uani 1 1 d . . . . .
O11 O 0.0885(4) 0.7830(3) 0.8352(3) 0.1331(16) Uani 1 1 d . . . . .
C6 C 0.2919(3) 0.3910(3) 0.6351(3) 0.0635(12) Uani 1 1 d . . . . .
H6 H 0.286757 0.440485 0.600440 0.076 Uiso 1 1 calc R U . . .
C28 C 0.7557(4) 0.4745(3) 0.6510(3) 0.0700(13) Uani 1 1 d . . . . .
H28A H 0.769728 0.483506 0.697190 0.084 Uiso 1 1 calc R U . . .
H28B H 0.775217 0.519356 0.608025 0.084 Uiso 1 1 calc R U . . .
C4 C 0.2945(3) 0.2451(3) 0.6613(3) 0.0680(13) Uani 1 1 d . . . . .
C69 C 0.2856(4) 0.7543(3) 0.8978(3) 0.0679(13) Uani 1 1 d . . . . .
C60 C 0.2627(4) 0.7041(3) 0.8565(3) 0.0760(14) Uani 1 1 d . . . . .
C2 C 0.3119(4) 0.3159(3) 0.7572(3) 0.0691(13) Uani 1 1 d . . . . .
C27 C 0.9270(4) 0.3077(3) 0.5230(3) 0.0737(14) Uani 1 1 d . . . . .
H27 H 0.957952 0.302823 0.468691 0.088 Uiso 1 1 calc R U . . .
N2 N 0.8366(4) 0.6449(4) 0.9341(4) 0.1079(16) Uani 1 1 d . . . . .
C8 C 0.4006(4) 0.1174(3) 0.6051(3) 0.0702(13) Uani 1 1 d . . . . .
C52 C 0.4666(4) 0.6092(3) 0.5186(3) 0.0690(13) Uani 1 1 d . . . . .
H52A H 0.515228 0.575979 0.478175 0.083 Uiso 1 1 calc R U . . .
H52B H 0.504492 0.643827 0.529698 0.083 Uiso 1 1 calc R U . . .
C16 C 0.8157(4) 0.0128(3) 0.5906(4) 0.0753(14) Uani 1 1 d . . . . .
C63 C 0.4704(4) 0.6985(3) 0.8398(3) 0.0794(15) Uani 1 1 d . . . . .
H63 H 0.540087 0.695227 0.834364 0.095 Uiso 1 1 calc R U . . .
C23 C 0.8985(4) 0.2510(3) 0.6576(3) 0.0780(15) Uani 1 1 d . . . . .
C12 C 0.5652(5) 0.0996(3) 0.4958(4) 0.0801(15) Uani 1 1 d . . . . .
C15 C 0.7936(4) 0.0273(3) 0.5201(4) 0.0773(15) Uani 1 1 d . . . . .
C53 C 0.3806(4) 0.6612(3) 0.4896(3) 0.0718(13) Uani 1 1 d . . . . .
H53A H 0.338038 0.699290 0.527303 0.086 Uiso 1 1 calc R U . . .
H53B H 0.336375 0.626081 0.487477 0.086 Uiso 1 1 calc R U . . .
C54 C 0.4212(4) 0.7091(3) 0.4078(3) 0.0723(13) Uani 1 1 d . . . . .
H54A H 0.472904 0.738243 0.408041 0.087 Uiso 1 1 calc R U . . .
H54B H 0.455619 0.671028 0.368779 0.087 Uiso 1 1 calc R U . . .
C3 C 0.3073(4) 0.2452(3) 0.7342(3) 0.0720(14) Uani 1 1 d . . . . .
H3 H 0.312926 0.195662 0.768689 0.086 Uiso 1 1 calc R U . . .
C21 C 1.0020(4) 0.1580(3) 0.5520(3) 0.0819(15) Uani 1 1 d . . . . .
H21A H 1.032026 0.125540 0.592719 0.098 Uiso 1 1 calc R U . . .
H21B H 1.058872 0.166961 0.502462 0.098 Uiso 1 1 calc R U . . .
C17 C 0.8852(4) 0.0524(3) 0.6005(3) 0.0787(15) Uani 1 1 d . . . . .
H17 H 0.900889 0.040104 0.648276 0.094 Uiso 1 1 calc R U . . .
C19 C 0.9092(4) 0.1253(4) 0.4682(4) 0.0830(15) Uani 1 1 d . . . . .
C13 C 0.4633(5) 0.1415(3) 0.5286(4) 0.0816(15) Uani 1 1 d . . . . .
H13 H 0.436872 0.187582 0.497667 0.098 Uiso 1 1 calc R U . . .
C11 C 0.6064(4) 0.0307(3) 0.5415(4) 0.0781(14) Uani 1 1 d . . . . .
C18 C 0.9317(4) 0.1107(3) 0.5390(3) 0.0727(14) Uani 1 1 d . . . . .
C20 C 0.8423(4) 0.0847(4) 0.4591(3) 0.0854(16) Uani 1 1 d . . . . .
H20 H 0.828587 0.095661 0.410588 0.102 Uiso 1 1 calc R U . . .
C9 C 0.4413(5) 0.0496(3) 0.6486(4) 0.0759(14) Uani 1 1 d . . . . .
C10 C 0.5415(5) 0.0062(3) 0.6168(4) 0.0830(16) Uani 1 1 d . . . . .
H10 H 0.565659 -0.041330 0.647394 0.100 Uiso 1 1 calc R U . . .
C55 C 0.3365(4) 0.7699(3) 0.3828(3) 0.0741(14) Uani 1 1 d . . . . .
H55A H 0.280529 0.741798 0.389624 0.089 Uiso 1 1 calc R U . . .
H55B H 0.308311 0.812001 0.417983 0.089 Uiso 1 1 calc R U . . .
O13 O 0.1381(4) 0.6395(3) 0.8204(4) 0.1527(19) Uani 1 1 d . . . . .
C68 C 0.2053(5) 0.8064(4) 0.9485(3) 0.0889(16) Uani 1 1 d . . . . .
H68 H 0.135494 0.807808 0.955609 0.107 Uiso 1 1 calc R U . . .
C61 C 0.3415(6) 0.6551(3) 0.8085(4) 0.0912(17) Uani 1 1 d . . . . .
H61 H 0.325343 0.622508 0.780784 0.109 Uiso 1 1 calc R U . . .
C24 C 0.8421(4) 0.3256(3) 0.6793(3) 0.0819(15) Uani 1 1 d . . . . .
H24 H 0.815128 0.330969 0.733653 0.098 Uiso 1 1 calc R U . . .
C66 C 0.3344(5) 0.8522(3) 0.9804(3) 0.0874(16) Uani 1 1 d . . . . .
H66 H 0.348916 0.885305 1.008560 0.105 Uiso 1 1 calc R U . . .
C7 C 0.2934(4) 0.1655(3) 0.6376(4) 0.0840(16) Uani 1 1 d . . . . .
H7A H 0.253592 0.132258 0.684238 0.101 Uiso 1 1 calc R U . . .
H7B H 0.258619 0.177518 0.597299 0.101 Uiso 1 1 calc R U . . .
C58 C 0.3940(5) 0.8821(4) 0.2739(4) 0.0971(19) Uani 1 1 d . . . . .
H58 H 0.389974 0.919912 0.305928 0.117 Uiso 1 1 calc R U . . .
C44 C 0.5711(5) 0.4013(4) 0.8859(4) 0.113(2) Uani 1 1 d D . . . .
H44A H 0.513894 0.448350 0.895320 0.135 Uiso 1 1 calc R U . . .
H44B H 0.541440 0.351836 0.898767 0.135 Uiso 1 1 calc R U . . .
C67 C 0.2313(5) 0.8540(4) 0.9864(3) 0.0966(18) Uani 1 1 d . . . . .
H67 H 0.178052 0.889718 1.018058 0.116 Uiso 1 1 calc R U . . .
C14 C 0.7165(4) -0.0142(3) 0.5100(4) 0.0923(17) Uani 1 1 d . . . . .
H14A H 0.733176 -0.017102 0.453379 0.111 Uiso 1 1 calc R U . . .
H14B H 0.722575 -0.070307 0.538190 0.111 Uiso 1 1 calc R U . . .
C62 C 0.4446(5) 0.6516(3) 0.7989(4) 0.0951(18) Uani 1 1 d . . . . .
H62 H 0.496919 0.617535 0.764775 0.114 Uiso 1 1 calc R U . . .
C50 C 0.7781(5) 0.5994(4) 0.9274(4) 0.107(2) Uani 1 1 d . . . . .
H50 H 0.738821 0.614749 0.892513 0.129 Uiso 1 1 calc R U . . .
C46 C 0.6797(6) 0.4720(4) 0.9244(4) 0.109(2) Uani 1 1 d D . . . .
H46A H 0.730564 0.478386 0.871054 0.130 Uiso 1 1 calc R U . . .
H46B H 0.625044 0.520914 0.929004 0.130 Uiso 1 1 calc R U . . .
C57 C 0.4224(6) 0.8273(4) 0.1697(4) 0.113(2) Uani 1 1 d . . . . .
H57 H 0.441651 0.819352 0.116409 0.135 Uiso 1 1 calc R U . . .
C56 C 0.3896(6) 0.7743(4) 0.2328(4) 0.119(2) Uani 1 1 d . . . . .
H56 H 0.380082 0.721799 0.232801 0.143 Uiso 1 1 calc R U . . .
C47 C 0.7302(6) 0.4633(4) 0.9846(4) 0.110(2) Uani 1 1 d . . . . .
H47A H 0.677930 0.459178 1.037497 0.132 Uiso 1 1 calc R U . . .
H47B H 0.781191 0.412175 0.981828 0.132 Uiso 1 1 calc R U . . .
C45 C 0.6327(6) 0.3956(4) 0.9366(4) 0.122(2) Uani 1 1 d D . . . .
H45A H 0.689069 0.348106 0.926741 0.146 Uiso 1 1 calc R U . . .
H45B H 0.589116 0.385964 0.992278 0.146 Uiso 1 1 calc R U . . .
C37 C 0.1673(5) 0.3387(4) 0.5430(4) 0.108(2) Uani 1 1 d . . . . .
H37A H 0.163573 0.343060 0.490024 0.163 Uiso 1 1 calc R U . . .
H37B H 0.130086 0.388863 0.564829 0.163 Uiso 1 1 calc R U . . .
H37C H 0.136415 0.293123 0.576980 0.163 Uiso 1 1 calc R U . . .
C36 C 0.3092(6) 0.2492(4) 0.8894(4) 0.122(2) Uani 1 1 d . . . . .
H36A H 0.352806 0.200496 0.867597 0.183 Uiso 1 1 calc R U . . .
H36B H 0.237211 0.243323 0.908035 0.183 Uiso 1 1 calc R U . . .
H36C H 0.327863 0.256407 0.933578 0.183 Uiso 1 1 calc R U . . .
C40 C 0.8014(6) -0.0708(4) 0.7181(4) 0.130(3) Uani 1 1 d . . . . .
H40A H 0.873554 -0.097540 0.701161 0.195 Uiso 1 1 calc R U . . .
H40B H 0.760097 -0.109255 0.755445 0.195 Uiso 1 1 calc R U . . .
H40C H 0.794311 -0.024490 0.743696 0.195 Uiso 1 1 calc R U . . .
C48 C 0.8430(6) 0.5324(5) 1.0193(4) 0.120(2) Uani 1 1 d . . . . .
H48 H 0.858858 0.491934 1.059654 0.144 Uiso 1 1 calc R U . . .
C41 C 0.9233(6) 0.2109(5) 0.3413(4) 0.138(3) Uani 1 1 d . . . . .
H41A H 0.946602 0.168620 0.307437 0.207 Uiso 1 1 calc R U . . .
H41B H 0.950779 0.259398 0.311535 0.207 Uiso 1 1 calc R U . . .
H41C H 0.848252 0.224066 0.359460 0.207 Uiso 1 1 calc R U . . .
C39 C 0.5954(6) 0.1918(5) 0.3716(4) 0.135(3) Uani 1 1 d . . . . .
H39A H 0.645802 0.195044 0.318631 0.202 Uiso 1 1 calc R U . . .
H39B H 0.587932 0.240021 0.394580 0.202 Uiso 1 1 calc R U . . .
H39C H 0.529182 0.188626 0.368427 0.202 Uiso 1 1 calc R U . . .
O17 O 0.7508(7) 0.6945(5) 0.7590(5) 0.101(2) Uani 0.5 1 d D . P . .
H17A H 0.741562 0.738972 0.774089 0.152 Uiso 0.5 1 calc R U P . .
C51 C 0.8514(6) 0.7266(4) 0.8911(5) 0.130(3) Uani 1 1 d . . . . .
H51A H 0.907397 0.721608 0.841222 0.194 Uiso 1 1 calc R U . . .
H51B H 0.868342 0.756068 0.923214 0.194 Uiso 1 1 calc R U . . .
H51C H 0.788124 0.756110 0.880489 0.194 Uiso 1 1 calc R U . . .
C49 C 0.8757(7) 0.6033(6) 0.9932(5) 0.134(3) Uani 1 1 d . . . . .
H49 H 0.918746 0.621648 1.012366 0.161 Uiso 1 1 calc R U . . .
C38 C 0.3924(7) -0.0543(5) 0.7635(5) 0.157(3) Uani 1 1 d . . . . .
H38A H 0.372204 -0.087496 0.736735 0.236 Uiso 1 1 calc R U . . .
H38B H 0.348897 -0.057193 0.818835 0.236 Uiso 1 1 calc R U . . .
H38C H 0.464197 -0.074426 0.760660 0.236 Uiso 1 1 calc R U . . .
C43 C 0.9088(7) 0.4437(5) 0.4056(4) 0.168(4) Uani 1 1 d . . . . .
H43A H 0.893991 0.495573 0.373169 0.252 Uiso 1 1 calc R U . . .
H43B H 0.889279 0.401330 0.389323 0.252 Uiso 1 1 calc R U . . .
H43C H 0.982278 0.430037 0.398955 0.252 Uiso 1 1 calc R U . . .
C59 C 0.4576(9) 0.9700(5) 0.1403(5) 0.205(5) Uani 1 1 d . . . . .
H59A H 0.402016 1.001737 0.120522 0.307 Uiso 1 1 calc R U . . .
H59B H 0.518172 0.954041 0.095875 0.307 Uiso 1 1 calc R U . . .
H59C H 0.474595 1.002741 0.169543 0.307 Uiso 1 1 calc R U . . .
C42 C 0.8698(9) 0.1893(6) 0.7948(5) 0.206(5) Uani 1 1 d . . . . .
H42A H 0.810962 0.234270 0.802185 0.309 Uiso 1 1 calc R U . . .
H42B H 0.920290 0.199579 0.814689 0.309 Uiso 1 1 calc R U . . .
H42C H 0.846771 0.138890 0.823829 0.309 Uiso 1 1 calc R U . . .
C71 C 0.7753(13) 0.7050(9) 0.6818(6) 0.132(6) Uani 0.5 1 d D . P . .
H71A H 0.798297 0.650918 0.664560 0.158 Uiso 0.5 1 calc R U P . .
H71B H 0.834623 0.732869 0.659258 0.158 Uiso 0.5 1 calc R U P . .
C70 C 0.6985(11) 0.7490(9) 0.6488(7) 0.119(5) Uani 0.5 1 d D . P . .
H70A H 0.729561 0.782879 0.599725 0.179 Uiso 0.5 1 calc R U P . .
H70B H 0.646964 0.783397 0.686039 0.179 Uiso 0.5 1 calc R U P . .
H70C H 0.665865 0.711218 0.637650 0.179 Uiso 0.5 1 calc R U P . .
O20 O 0.0152(11) 0.5509(9) 0.7827(8) 0.163(4) Uani 0.5 1 d D . P . .
H20A H -0.005860 0.556397 0.744505 0.245 Uiso 0.5 1 calc R U P . .
C77 C 0.0241(11) 0.4680(14) 0.8190(11) 0.168(9) Uani 0.5 1 d D . P . .
H77A H 0.097562 0.447505 0.813130 0.202 Uiso 0.5 1 calc R U P . .
H77B H -0.012400 0.468252 0.876136 0.202 Uiso 0.5 1 calc R U P . .
C76 C -0.0097(14) 0.4087(15) 0.7962(13) 0.244(15) Uani 0.5 1 d . . P . .
H76A H 0.045061 0.385545 0.752031 0.366 Uiso 0.5 1 calc R U P . .
H76B H -0.070353 0.434181 0.780106 0.366 Uiso 0.5 1 calc R U P . .
H76C H -0.027214 0.365764 0.840785 0.366 Uiso 0.5 1 calc R U P . .
C72 C 1.0004(13) -0.0543(10) 0.8036(12) 0.179(8) Uani 0.5 1 d D U P . .
H72A H 1.018524 -0.113133 0.804806 0.269 Uiso 0.5 1 calc R U P . .
H72B H 0.947697 -0.032067 0.777988 0.269 Uiso 0.5 1 calc R U P . .
H72C H 0.973941 -0.041563 0.857583 0.269 Uiso 0.5 1 calc R U P . .
C73 C 1.0972(19) -0.0163(12) 0.7567(11) 0.160(7) Uani 0.5 1 d D U P . .
H73A H 1.157753 -0.057577 0.735016 0.192 Uiso 0.5 1 calc R U P . .
H73B H 1.085531 0.026836 0.713611 0.192 Uiso 0.5 1 calc R U P . .
O19 O 0.223(2) 0.0280(13) 1.0809(12) 0.327(12) Uani 0.5 1 d D U P . .
H19 H 0.257921 -0.018688 1.077638 0.490 Uiso 0.5 1 d R U P . .
C74 C 0.149(2) 0.0855(12) 0.9908(15) 0.278(15) Uani 0.5 1 d D U P . .
H74A H 0.112837 0.141032 0.997673 0.417 Uiso 0.5 1 calc R U P . .
H74B H 0.105459 0.047363 1.024901 0.417 Uiso 0.5 1 calc R U P . .
H74C H 0.167262 0.078272 0.935665 0.417 Uiso 0.5 1 calc R U P . .
C75 C 0.249(2) 0.0696(15) 1.0129(16) 0.235(12) Uani 0.5 1 d D U P . .
H75A H 0.306985 0.038740 0.975324 0.282 Uiso 0.5 1 calc R U P . .
H75B H 0.266531 0.120796 1.014893 0.282 Uiso 0.5 1 calc R U P . .
O18 O 1.1055(19) 0.0117(15) 0.8111(16) 0.341(13) Uani 0.5 1 d D U P . .
H18 H 1.166379 0.016148 0.800744 0.512 Uiso 0.5 1 d R U P . .

loop_
_atom_site_aniso_label
_atom_site_aniso_U_11
_atom_site_aniso_U_22
_atom_site_aniso_U_33
_atom_site_aniso_U_23
_atom_site_aniso_U_13
_atom_site_aniso_U_12
S2 0.0964(10) 0.0772(10) 0.0780(10) 0.0041(8) -0.0313(8) -0.0310(8)
S1 0.1017(12) 0.1022(13) 0.1367(16) -0.0167(12) -0.0557(12) -0.0240(10)
O10 0.068(2) 0.080(2) 0.074(2) 0.0019(18) -0.0247(18) -0.0192(17)
O9 0.095(2) 0.095(3) 0.071(2) 0.0071(19) -0.035(2) -0.041(2)
O2 0.091(3) 0.111(3) 0.067(2) -0.008(2) -0.0273(19) -0.041(2)
O1 0.124(3) 0.096(3) 0.072(2) 0.005(2) -0.040(2) -0.047(2)
N3 0.086(3) 0.065(3) 0.071(3) -0.009(2) -0.031(2) -0.010(2)
O15 0.099(3) 0.104(3) 0.076(2) 0.001(2) -0.014(2) -0.049(2)
O5 0.105(3) 0.078(2) 0.124(3) 0.004(2) -0.047(3) -0.026(2)
O8 0.105(3) 0.095(3) 0.075(3) 0.009(2) -0.018(2) 0.009(2)
O6 0.106(3) 0.132(3) 0.078(3) -0.007(2) -0.018(2) -0.045(3)
O14 0.098(3) 0.089(3) 0.128(3) 0.021(2) -0.052(2) -0.023(2)
O3 0.114(3) 0.089(3) 0.101(3) -0.006(2) -0.019(3) -0.012(2)
O4 0.110(3) 0.120(4) 0.095(3) -0.019(3) -0.026(3) -0.024(3)
O16 0.130(3) 0.120(3) 0.091(3) -0.012(2) -0.042(2) -0.056(3)
C33 0.070(3) 0.055(3) 0.059(3) -0.013(2) -0.018(3) -0.014(2)
O7 0.179(4) 0.087(3) 0.087(3) 0.005(2) -0.045(3) 0.013(3)
C30 0.083(4) 0.054(3) 0.063(3) -0.010(2) -0.032(3) -0.017(2)
O12 0.098(3) 0.161(4) 0.125(4) 0.008(3) -0.026(3) -0.045(3)
N4 0.131(4) 0.061(3) 0.089(4) -0.003(3) -0.019(3) -0.029(3)
C25 0.069(3) 0.069(3) 0.070(3) -0.007(3) -0.027(3) -0.020(3)
C32 0.068(3) 0.055(3) 0.067(3) -0.016(2) -0.014(3) -0.018(2)
C34 0.070(3) 0.056(3) 0.061(3) -0.008(2) -0.014(3) -0.018(2)
C64 0.077(3) 0.048(3) 0.057(3) 0.000(2) -0.015(3) -0.012(2)
C1 0.055(3) 0.056(3) 0.066(3) -0.006(2) -0.014(2) -0.014(2)
C29 0.068(3) 0.050(3) 0.064(3) -0.011(2) -0.013(3) -0.018(2)
C22 0.054(3) 0.071(3) 0.083(4) -0.010(3) -0.023(3) -0.016(2)
C65 0.079(3) 0.063(3) 0.056(3) 0.000(3) -0.022(3) -0.017(3)
C5 0.058(3) 0.076(3) 0.064(3) -0.009(3) -0.015(2) -0.020(2)
N1 0.111(4) 0.087(4) 0.102(4) -0.001(3) -0.045(3) -0.028(3)
C31 0.085(4) 0.060(3) 0.055(3) -0.013(2) -0.009(3) -0.028(3)
C35 0.073(3) 0.065(3) 0.068(3) -0.018(2) -0.011(2) -0.019(2)
C26 0.069(3) 0.072(3) 0.079(4) 0.007(3) -0.030(3) -0.016(3)
O11 0.147(4) 0.103(3) 0.174(4) -0.003(3) -0.101(4) -0.008(3)
C6 0.055(3) 0.051(3) 0.079(4) -0.005(3) -0.017(2) -0.011(2)
C28 0.079(3) 0.060(3) 0.079(3) -0.010(3) -0.031(3) -0.020(3)
C4 0.063(3) 0.062(3) 0.082(4) -0.006(3) -0.025(3) -0.019(2)
C69 0.081(4) 0.061(3) 0.056(3) -0.004(3) -0.020(3) -0.011(3)
C60 0.088(4) 0.063(3) 0.079(4) -0.012(3) -0.026(3) -0.018(3)
C2 0.070(3) 0.075(4) 0.063(3) -0.005(3) -0.018(2) -0.025(3)
C27 0.063(3) 0.076(4) 0.072(3) -0.006(3) -0.018(3) -0.006(3)
N2 0.106(4) 0.101(4) 0.138(5) -0.006(4) -0.067(4) -0.025(3)
C8 0.080(4) 0.059(3) 0.082(4) -0.016(3) -0.031(3) -0.020(3)
C52 0.070(3) 0.071(3) 0.064(3) 0.000(3) -0.020(3) -0.021(3)
C16 0.079(4) 0.060(3) 0.088(4) -0.011(3) -0.026(3) -0.015(3)
C63 0.076(3) 0.063(3) 0.086(4) -0.008(3) -0.009(3) -0.017(3)
C23 0.086(4) 0.069(4) 0.079(4) 0.004(3) -0.034(3) -0.018(3)
C12 0.095(4) 0.072(4) 0.084(4) -0.019(3) -0.031(4) -0.024(3)
C15 0.069(3) 0.070(3) 0.098(4) -0.035(3) -0.025(3) -0.004(3)
C53 0.075(3) 0.074(3) 0.065(3) -0.012(3) -0.019(3) -0.015(3)
C54 0.073(3) 0.068(3) 0.075(3) -0.006(3) -0.025(3) -0.014(3)
C3 0.079(3) 0.060(3) 0.077(4) 0.007(3) -0.028(3) -0.025(3)
C21 0.059(3) 0.075(3) 0.106(4) -0.009(3) -0.025(3) -0.009(3)
C17 0.074(3) 0.063(3) 0.096(4) -0.011(3) -0.030(3) -0.004(3)
C19 0.075(4) 0.086(4) 0.082(4) -0.022(3) -0.014(3) -0.014(3)
C13 0.092(4) 0.073(3) 0.101(4) -0.012(3) -0.052(4) -0.021(3)
C11 0.093(4) 0.066(3) 0.087(4) -0.026(3) -0.030(3) -0.020(3)
C18 0.058(3) 0.066(3) 0.088(4) -0.017(3) -0.019(3) -0.003(2)
C20 0.085(4) 0.097(4) 0.079(4) -0.033(3) -0.021(3) -0.015(3)
C9 0.083(4) 0.063(3) 0.086(4) -0.018(3) -0.026(3) -0.017(3)
C10 0.108(5) 0.059(3) 0.098(4) -0.014(3) -0.049(4) -0.018(3)
C55 0.073(3) 0.080(3) 0.065(3) -0.008(3) -0.024(3) -0.007(3)
O13 0.145(4) 0.144(4) 0.215(6) -0.075(4) -0.075(4) -0.038(3)
C68 0.086(4) 0.099(4) 0.079(4) -0.015(4) -0.029(3) -0.006(3)
C61 0.116(5) 0.074(4) 0.092(4) -0.018(3) -0.026(4) -0.038(4)
C24 0.097(4) 0.074(4) 0.074(4) -0.005(3) -0.032(3) -0.015(3)
C66 0.114(5) 0.082(4) 0.069(4) -0.020(3) -0.034(3) -0.009(4)
C7 0.083(4) 0.068(3) 0.114(4) -0.011(3) -0.042(3) -0.023(3)
C58 0.131(5) 0.071(4) 0.086(5) -0.020(3) -0.013(4) -0.039(4)
C44 0.126(5) 0.150(6) 0.082(4) 0.036(4) -0.050(4) -0.082(5)
C67 0.097(5) 0.102(5) 0.083(4) -0.031(4) -0.028(4) 0.009(4)
C14 0.085(4) 0.081(4) 0.117(5) -0.037(3) -0.031(3) -0.010(3)
C62 0.105(5) 0.075(4) 0.096(4) -0.022(3) -0.010(4) -0.025(3)
C50 0.110(5) 0.104(5) 0.132(6) -0.009(4) -0.065(4) -0.029(4)
C46 0.137(5) 0.105(5) 0.100(5) -0.006(4) -0.039(4) -0.059(4)
C57 0.192(7) 0.079(4) 0.075(4) -0.004(4) -0.045(4) -0.044(4)
C56 0.200(8) 0.084(4) 0.087(5) -0.010(4) -0.047(5) -0.053(5)
C47 0.134(5) 0.100(5) 0.114(5) -0.006(4) -0.057(4) -0.038(4)
C45 0.157(6) 0.133(6) 0.096(5) 0.026(4) -0.060(5) -0.071(5)
C37 0.111(5) 0.121(5) 0.118(5) -0.012(4) -0.067(4) -0.026(4)
C36 0.172(7) 0.128(6) 0.080(4) 0.018(4) -0.056(4) -0.056(5)
C40 0.157(6) 0.116(5) 0.122(6) 0.037(5) -0.063(5) -0.054(5)
C48 0.136(6) 0.130(6) 0.116(6) -0.004(5) -0.072(5) -0.031(5)
C41 0.146(6) 0.187(8) 0.085(5) 0.007(5) -0.037(5) -0.062(6)
C39 0.163(7) 0.123(6) 0.106(5) -0.007(5) -0.032(5) -0.031(5)
O17 0.124(6) 0.108(6) 0.077(5) -0.002(4) -0.047(5) -0.019(6)
C51 0.148(6) 0.099(5) 0.164(7) 0.002(5) -0.072(5) -0.047(4)
C49 0.157(7) 0.124(6) 0.155(7) -0.010(6) -0.082(6) -0.046(6)
C38 0.183(8) 0.120(6) 0.123(6) 0.025(5) -0.023(6) -0.024(5)
C43 0.182(8) 0.150(7) 0.080(5) 0.018(5) -0.004(5) 0.045(6)
C59 0.323(13) 0.096(5) 0.140(7) 0.001(5) 0.025(8) -0.105(7)
C42 0.305(13) 0.153(8) 0.103(7) 0.003(6) -0.077(7) 0.054(8)
C71 0.206(17) 0.121(11) 0.044(8) -0.037(7) -0.020(9) 0.004(11)
C70 0.147(12) 0.135(12) 0.052(7) -0.027(8) -0.004(8) -0.012(10)
O20 0.167(10) 0.226(13) 0.145(10) -0.056(9) -0.060(8) -0.080(10)
C77 0.066(9) 0.25(2) 0.134(15) 0.010(16) 0.010(9) -0.036(13)
C76 0.139(15) 0.36(3) 0.26(2) -0.23(2) 0.088(15) -0.17(2)
C72 0.171(15) 0.150(14) 0.252(19) -0.109(14) -0.152(15) 0.100(12)
C73 0.219(16) 0.138(12) 0.135(12) -0.023(10) -0.071(12) -0.033(11)
O19 0.51(3) 0.251(19) 0.241(17) -0.154(16) -0.185(18) 0.099(18)
C74 0.27(3) 0.117(14) 0.37(3) -0.018(16) 0.03(2) -0.128(17)
C75 0.31(2) 0.134(14) 0.230(19) -0.019(14) -0.032(15) -0.075(15)
O18 0.34(2) 0.31(2) 0.40(3) 0.02(2) -0.22(2) -0.019(18)

loop_
_atom_type_symbol
_atom_type_description
_atom_type_scat_dispersion_real
_atom_type_scat_dispersion_imag
_atom_type_scat_source
C C 0.0033 0.0016 'International Tables Vol C Tables 4.2.6.8 and 6.1.1.4'
H H 0.0000 0.0000 'International Tables Vol C Tables 4.2.6.8 and 6.1.1.4'
N N 0.0061 0.0033 'International Tables Vol C Tables 4.2.6.8 and 6.1.1.4'
O O 0.0106 0.0060 'International Tables Vol C Tables 4.2.6.8 and 6.1.1.4'
S S 0.1246 0.1234 'International Tables Vol C Tables 4.2.6.8 and 6.1.1.4'

loop_
_geom_angle_atom_site_label_1
_geom_angle_atom_site_label_2
_geom_angle_atom_site_label_3
_geom_angle
_geom_angle_site_symmetry_1
_geom_angle_site_symmetry_3
_geom_angle_publ_flag
O15 S2 C65 106.0(2) . . ?
O14 S2 O15 113.9(3) . . ?
O14 S2 O16 112.9(3) . . ?
O14 S2 C65 105.2(2) . . ?
O16 S2 O15 111.9(2) . . ?
O16 S2 C65 106.1(3) . . ?
O12 S1 C60 104.7(3) . . ?
O11 S1 O12 112.9(3) . . ?
O11 S1 C60 106.0(3) . . ?
O13 S1 O12 112.1(3) . . ?
O13 S1 O11 113.5(3) . . ?
O13 S1 C60 106.8(3) . . ?
C33 O10 C52 118.4(4) . . ?
C30 O9 C44 115.8(4) . . ?
C5 O2 C37 113.7(4) . . ?
C2 O1 C36 118.2(4) . . ?
C58 N3 C55 128.2(5) . . ?
C58 N3 C56 106.2(5) . . ?
C56 N3 C55 125.6(5) . . ?
C16 O5 C40 117.6(5) . . ?
C26 O8 C43 116.8(5) . . ?
C19 O6 C41 116.9(5) . . ?
C9 O3 C38 120.1(5) . . ?
C12 O4 C39 119.2(5) . . ?
O10 C33 C32 114.2(4) . . ?
O10 C33 C34 125.6(4) . . ?
C34 C33 C32 120.2(4) . . ?
C23 O7 C42 117.9(5) . . ?
O9 C30 C29 116.5(4) . . ?
O9 C30 C31 122.4(4) . . ?
C29 C30 C31 121.1(4) . . ?
C58 N4 C59 126.8(6) . . ?
C57 N4 C58 109.0(5) . . ?
C57 N4 C59 124.1(6) . . ?
C26 C25 C28 123.0(4) . . ?
C24 C25 C26 115.9(5) . . ?
C24 C25 C28 121.1(5) . . ?
C33 C32 C31 117.0(4) . . ?
C33 C32 C35 122.1(4) . . ?
C31 C32 C35 120.8(4) . . ?
C33 C34 H34 118.7 . . ?
C33 C34 C29 122.6(4) . . ?
C29 C34 H34 118.7 . . ?
C69 C64 C65 118.9(4) . . ?
C63 C64 C65 122.1(5) . . ?
C63 C64 C69 119.0(5) . . ?
C6 C1 C35 121.2(4) . . ?
C6 C1 C2 116.5(4) . . ?
C2 C1 C35 122.3(5) . . ?
C30 C29 C34 116.7(4) . . ?
C30 C29 C28 121.6(5) . . ?
C34 C29 C28 121.7(4) . . ?
C27 C22 C23 117.0(5) . . ?
C27 C22 C21 120.6(5) . . ?
C23 C22 C21 122.4(5) . . ?
C64 C65 S2 121.9(4) . . ?
C66 C65 S2 117.8(4) . . ?
C66 C65 C64 120.2(5) . . ?
C6 C5 O2 118.9(4) . . ?
C6 C5 C4 121.8(5) . . ?
C4 C5 O2 119.3(5) . . ?
C50 N1 C47 127.9(6) . . ?
C50 N1 C48 106.3(6) . . ?
C48 N1 C47 125.8(6) . . ?
C30 C31 C32 122.0(4) . . ?
C30 C31 H31 119.0 . . ?
C32 C31 H31 119.0 . . ?
C32 C35 H35A 109.4 . . ?
C32 C35 H35B 109.4 . . ?
C1 C35 C32 111.3(4) . . ?
C1 C35 H35A 109.4 . . ?
C1 C35 H35B 109.4 . . ?
H35A C35 H35B 108.0 . . ?
C25 C26 O8 116.1(5) . . ?
C27 C26 O8 123.0(5) . . ?
C27 C26 C25 120.9(5) . . ?
C1 C6 H6 118.9 . . ?
C5 C6 C1 122.3(4) . . ?
C5 C6 H6 118.9 . . ?
C25 C28 H28A 108.9 . . ?
C25 C28 H28B 108.9 . . ?
C29 C28 C25 113.2(4) . . ?
C29 C28 H28A 108.9 . . ?
C29 C28 H28B 108.9 . . ?
H28A C28 H28B 107.7 . . ?
C5 C4 C3 116.1(5) . . ?
C5 C4 C7 123.7(5) . . ?
C3 C4 C7 120.2(5) . . ?
C60 C69 C64 119.2(5) . . ?
C60 C69 C68 121.2(5) . . ?
C68 C69 C64 119.6(5) . . ?
C69 C60 S1 122.3(4) . . ?
C61 C60 S1 118.2(5) . . ?
C61 C60 C69 119.5(5) . . ?
O1 C2 C1 115.0(5) . . ?
C3 C2 O1 123.8(5) . . ?
C3 C2 C1 121.1(5) . . ?
C22 C27 C26 122.6(5) . . ?
C22 C27 H27 118.7 . . ?
C26 C27 H27 118.7 . . ?
C50 N2 C51 127.3(6) . . ?
C50 N2 C49 106.2(6) . . ?
C49 N2 C51 126.4(7) . . ?
C13 C8 C7 120.2(5) . . ?
C9 C8 C13 117.3(5) . . ?
C9 C8 C7 122.5(5) . . ?
O10 C52 H52A 110.2 . . ?
O10 C52 H52B 110.2 . . ?
O10 C52 C53 107.4(4) . . ?
H52A C52 H52B 108.5 . . ?
C53 C52 H52A 110.2 . . ?
C53 C52 H52B 110.2 . . ?
O5 C16 C15 116.2(5) . . ?
O5 C16 C17 122.3(5) . . ?
C15 C16 C17 121.5(5) . . ?
C64 C63 H63 120.1 . . ?
C62 C63 C64 119.9(5) . . ?
C62 C63 H63 120.1 . . ?
C22 C23 O7 115.8(5) . . ?
C24 C23 O7 123.4(5) . . ?
C24 C23 C22 120.9(5) . . ?
O4 C12 C13 124.7(5) . . ?
O4 C12 C11 115.7(6) . . ?
C13 C12 C11 119.6(5) . . ?
C16 C15 C20 117.2(5) . . ?
C16 C15 C14 121.5(5) . . ?
C20 C15 C14 121.2(6) . . ?
C52 C53 H53A 109.2 . . ?
C52 C53 H53B 109.2 . . ?
C52 C53 C54 111.9(4) . . ?
H53A C53 H53B 107.9 . . ?
C54 C53 H53A 109.2 . . ?
C54 C53 H53B 109.2 . . ?
C53 C54 H54A 109.1 . . ?
C53 C54 H54B 109.1 . . ?
H54A C54 H54B 107.9 . . ?
C55 C54 C53 112.3(4) . . ?
C55 C54 H54A 109.1 . . ?
C55 C54 H54B 109.1 . . ?
C4 C3 H3 118.9 . . ?
C2 C3 C4 122.2(5) . . ?
C2 C3 H3 118.9 . . ?
C22 C21 H21A 109.4 . . ?
C22 C21 H21B 109.4 . . ?
C22 C21 C18 111.3(4) . . ?
H21A C21 H21B 108.0 . . ?
C18 C21 H21A 109.4 . . ?
C18 C21 H21B 109.4 . . ?
C16 C17 H17 119.9 . . ?
C16 C17 C18 120.2(5) . . ?
C18 C17 H17 119.9 . . ?
O6 C19 C18 115.4(5) . . ?
C20 C19 O6 123.8(6) . . ?
C20 C19 C18 120.8(5) . . ?
C8 C13 C12 122.5(5) . . ?
C8 C13 H13 118.7 . . ?
C12 C13 H13 118.7 . . ?
C12 C11 C14 121.4(5) . . ?
C10 C11 C12 117.0(5) . . ?
C10 C11 C14 121.6(5) . . ?
C17 C18 C21 119.9(5) . . ?
C19 C18 C21 121.8(5) . . ?
C19 C18 C17 118.2(5) . . ?
C15 C20 H20 119.0 . . ?
C19 C20 C15 122.1(5) . . ?
C19 C20 H20 119.0 . . ?
O3 C9 C10 122.3(5) . . ?
C8 C9 O3 116.5(5) . . ?
C8 C9 C10 121.1(5) . . ?
C11 C10 C9 122.4(5) . . ?
C11 C10 H10 118.8 . . ?
C9 C10 H10 118.8 . . ?
N3 C55 C54 113.4(4) . . ?
N3 C55 H55A 108.9 . . ?
N3 C55 H55B 108.9 . . ?
C54 C55 H55A 108.9 . . ?
C54 C55 H55B 108.9 . . ?
H55A C55 H55B 107.7 . . ?
C69 C68 H68 120.5 . . ?
C67 C68 C69 119.0(6) . . ?
C67 C68 H68 120.5 . . ?
C60 C61 H61 118.8 . . ?
C60 C61 C62 122.4(6) . . ?
C62 C61 H61 118.8 . . ?
C25 C24 H24 118.6 . . ?
C23 C24 C25 122.7(5) . . ?
C23 C24 H24 118.6 . . ?
C65 C66 H66 120.4 . . ?
C65 C66 C67 119.2(6) . . ?
C67 C66 H66 120.4 . . ?
C4 C7 H7A 109.2 . . ?
C4 C7 H7B 109.2 . . ?
C8 C7 C4 112.2(4) . . ?
C8 C7 H7A 109.2 . . ?
C8 C7 H7B 109.2 . . ?
H7A C7 H7B 107.9 . . ?
N3 C58 N4 109.2(5) . . ?
N3 C58 H58 125.4 . . ?
N4 C58 H58 125.4 . . ?
O9 C44 H44A 109.7 . . ?
O9 C44 H44B 109.7 . . ?
H44A C44 H44B 108.2 . . ?
C45 C44 O9 109.9(5) . . ?
C45 C44 H44A 109.7 . . ?
C45 C44 H44B 109.7 . . ?
C68 C67 C66 123.1(6) . . ?
C68 C67 H67 118.5 . . ?
C66 C67 H67 118.5 . . ?
C15 C14 H14A 109.2 . . ?
C15 C14 H14B 109.2 . . ?
C11 C14 C15 112.1(4) . . ?
C11 C14 H14A 109.2 . . ?
C11 C14 H14B 109.2 . . ?
H14A C14 H14B 107.9 . . ?
C63 C62 H62 120.1 . . ?
C61 C62 C63 119.9(6) . . ?
C61 C62 H62 120.1 . . ?
N1 C50 H50 124.3 . . ?
N2 C50 N1 111.4(6) . . ?
N2 C50 H50 124.3 . . ?
H46A C46 H46B 108.2 . . ?
C47 C46 H46A 109.7 . . ?
C47 C46 H46B 109.7 . . ?
C47 C46 C45 109.8(6) . . ?
C45 C46 H46A 109.7 . . ?
C45 C46 H46B 109.7 . . ?
N4 C57 H57 126.3 . . ?
C56 C57 N4 107.4(6) . . ?
C56 C57 H57 126.3 . . ?
N3 C56 H56 126.0 . . ?
C57 C56 N3 108.0(6) . . ?
C57 C56 H56 126.0 . . ?
N1 C47 C46 114.3(6) . . ?
N1 C47 H47A 108.7 . . ?
N1 C47 H47B 108.7 . . ?
C46 C47 H47A 108.7 . . ?
C46 C47 H47B 108.7 . . ?
H47A C47 H47B 107.6 . . ?
C44 C45 C46 114.5(6) . . ?
C44 C45 H45A 108.6 . . ?
C44 C45 H45B 108.6 . . ?
C46 C45 H45A 108.6 . . ?
C46 C45 H45B 108.6 . . ?
H45A C45 H45B 107.6 . . ?
O2 C37 H37A 109.5 . . ?
O2 C37 H37B 109.5 . . ?
O2 C37 H37C 109.5 . . ?
H37A C37 H37B 109.5 . . ?
H37A C37 H37C 109.5 . . ?
H37B C37 H37C 109.5 . . ?
O1 C36 H36A 109.5 . . ?
O1 C36 H36B 109.5 . . ?
O1 C36 H36C 109.5 . . ?
H36A C36 H36B 109.5 . . ?
H36A C36 H36C 109.5 . . ?
H36B C36 H36C 109.5 . . ?
O5 C40 H40A 109.5 . . ?
O5 C40 H40B 109.5 . . ?
O5 C40 H40C 109.5 . . ?
H40A C40 H40B 109.5 . . ?
H40A C40 H40C 109.5 . . ?
H40B C40 H40C 109.5 . . ?
N1 C48 H48 126.4 . . ?
C49 C48 N1 107.1(7) . . ?
C49 C48 H48 126.4 . . ?
O6 C41 H41A 109.5 . . ?
O6 C41 H41B 109.5 . . ?
O6 C41 H41C 109.5 . . ?
H41A C41 H41B 109.5 . . ?
H41A C41 H41C 109.5 . . ?
H41B C41 H41C 109.5 . . ?
O4 C39 H39A 109.5 . . ?
O4 C39 H39B 109.5 . . ?
O4 C39 H39C 109.5 . . ?
H39A C39 H39B 109.5 . . ?
H39A C39 H39C 109.5 . . ?
H39B C39 H39C 109.5 . . ?
C71 O17 H17A 109.5 . . ?
N2 C51 H51A 109.5 . . ?
N2 C51 H51B 109.5 . . ?
N2 C51 H51C 109.5 . . ?
H51A C51 H51B 109.5 . . ?
H51A C51 H51C 109.5 . . ?
H51B C51 H51C 109.5 . . ?
N2 C49 H49 125.5 . . ?
C48 C49 N2 108.9(7) . . ?
C48 C49 H49 125.5 . . ?
O3 C38 H38A 109.5 . . ?
O3 C38 H38B 109.5 . . ?
O3 C38 H38C 109.5 . . ?
H38A C38 H38B 109.5 . . ?
H38A C38 H38C 109.5 . . ?
H38B C38 H38C 109.5 . . ?
O8 C43 H43A 109.5 . . ?
O8 C43 H43B 109.5 . . ?
O8 C43 H43C 109.5 . . ?
H43A C43 H43B 109.5 . . ?
H43A C43 H43C 109.5 . . ?
H43B C43 H43C 109.5 . . ?
N4 C59 H59A 109.5 . . ?
N4 C59 H59B 109.5 . . ?
N4 C59 H59C 109.5 . . ?
H59A C59 H59B 109.5 . . ?
H59A C59 H59C 109.5 . . ?
H59B C59 H59C 109.5 . . ?
O7 C42 H42A 109.5 . . ?
O7 C42 H42B 109.5 . . ?
O7 C42 H42C 109.5 . . ?
H42A C42 H42B 109.5 . . ?
H42A C42 H42C 109.5 . . ?
H42B C42 H42C 109.5 . . ?
O17 C71 H71A 108.0 . . ?
O17 C71 H71B 108.0 . . ?
O17 C71 C70 117.4(12) . . ?
H71A C71 H71B 107.2 . . ?
C70 C71 H71A 108.0 . . ?
C70 C71 H71B 108.0 . . ?
C71 C70 H70A 109.5 . . ?
C71 C70 H70B 109.5 . . ?
C71 C70 H70C 109.5 . . ?
H70A C70 H70B 109.5 . . ?
H70A C70 H70C 109.5 . . ?
H70B C70 H70C 109.5 . . ?
C77 O20 H20A 109.5 . . ?
O20 C77 H77A 106.6 . . ?
O20 C77 H77B 106.6 . . ?
H77A C77 H77B 106.6 . . ?
C76 C77 O20 123(2) . . ?
C76 C77 H77A 106.6 . . ?
C76 C77 H77B 106.6 . . ?
C77 C76 H76A 109.5 . . ?
C77 C76 H76B 109.5 . . ?
C77 C76 H76C 109.5 . . ?
H76A C76 H76B 109.5 . . ?
H76A C76 H76C 109.5 . . ?
H76B C76 H76C 109.5 . . ?
H72A C72 H72B 109.5 . . ?
H72A C72 H72C 109.5 . . ?
H72B C72 H72C 109.5 . . ?
C73 C72 H72A 109.5 . . ?
C73 C72 H72B 109.5 . . ?
C73 C72 H72C 109.5 . . ?
C72 C73 H73A 111.9 . . ?
C72 C73 H73B 111.9 . . ?
H73A C73 H73B 109.6 . . ?
O18 C73 C72 99.2(17) . . ?
O18 C73 H73A 111.9 . . ?
O18 C73 H73B 111.9 . . ?
C75 O19 H19 107.7 . . ?
H74A C74 H74B 109.5 . . ?
H74A C74 H74C 109.5 . . ?
H74B C74 H74C 109.5 . . ?
C75 C74 H74A 109.5 . . ?
C75 C74 H74B 109.5 . . ?
C75 C74 H74C 109.5 . . ?
O19 C75 C74 102(2) . . ?
O19 C75 H75A 111.4 . . ?
O19 C75 H75B 111.4 . . ?
C74 C75 H75A 111.4 . . ?
C74 C75 H75B 111.4 . . ?
H75A C75 H75B 109.3 . . ?
C73 O18 H18 109.8 . . ?

loop_
_geom_bond_atom_site_label_1
_geom_bond_atom_site_label_2
_geom_bond_distance
_geom_bond_site_symmetry_2
_geom_bond_publ_flag
S2 O15 1.444(3) . ?
S2 O14 1.433(4) . ?
S2 O16 1.444(4) . ?
S2 C65 1.776(5) . ?
S1 O12 1.458(5) . ?
S1 O11 1.435(4) . ?
S1 C60 1.781(6) . ?
S1 O13 1.430(5) . ?
O10 C33 1.375(5) . ?
O10 C52 1.415(5) . ?
O9 C30 1.362(5) . ?
O9 C44 1.458(7) . ?
O2 C5 1.392(6) . ?
O2 C37 1.403(6) . ?
O1 C2 1.375(6) . ?
O1 C36 1.411(6) . ?
N3 C55 1.454(6) . ?
N3 C58 1.284(6) . ?
N3 C56 1.379(7) . ?
O5 C16 1.360(6) . ?
O5 C40 1.428(7) . ?
O8 C26 1.384(5) . ?
O8 C43 1.436(7) . ?
O6 C19 1.374(6) . ?
O6 C41 1.429(7) . ?
O3 C9 1.361(6) . ?
O3 C38 1.421(7) . ?
O4 C12 1.359(6) . ?
O4 C39 1.414(7) . ?
C33 C32 1.385(6) . ?
C33 C34 1.379(6) . ?
O7 C23 1.378(6) . ?
O7 C42 1.412(9) . ?
C30 C29 1.376(6) . ?
C30 C31 1.376(6) . ?
N4 C58 1.315(7) . ?
N4 C57 1.313(7) . ?
N4 C59 1.497(7) . ?
C25 C26 1.380(7) . ?
C25 C28 1.525(6) . ?
C25 C24 1.378(6) . ?
C32 C31 1.395(6) . ?
C32 C35 1.518(6) . ?
C34 H34 0.9300 . ?
C34 C29 1.393(6) . ?
C64 C65 1.417(7) . ?
C64 C69 1.416(7) . ?
C64 C63 1.403(7) . ?
C1 C35 1.486(6) . ?
C1 C6 1.381(6) . ?
C1 C2 1.390(6) . ?
C29 C28 1.495(6) . ?
C22 C27 1.364(6) . ?
C22 C23 1.367(7) . ?
C22 C21 1.513(7) . ?
C65 C66 1.368(7) . ?
C5 C6 1.360(6) . ?
C5 C4 1.386(6) . ?
N1 C50 1.307(7) . ?
N1 C47 1.423(7) . ?
N1 C48 1.365(8) . ?
C31 H31 0.9300 . ?
C35 H35A 0.9700 . ?
C35 H35B 0.9700 . ?
C26 C27 1.367(7) . ?
C6 H6 0.9300 . ?
C28 H28A 0.9700 . ?
C28 H28B 0.9700 . ?
C4 C3 1.388(7) . ?
C4 C7 1.503(7) . ?
C69 C60 1.400(7) . ?
C69 C68 1.411(7) . ?
C60 C61 1.348(7) . ?
C2 C3 1.369(7) . ?
C27 H27 0.9300 . ?
N2 C50 1.302(7) . ?
N2 C51 1.449(7) . ?
N2 C49 1.348(8) . ?
C8 C13 1.376(7) . ?
C8 C9 1.359(7) . ?
C8 C7 1.487(7) . ?
C52 H52A 0.9700 . ?
C52 H52B 0.9700 . ?
C52 C53 1.484(6) . ?
C16 C15 1.369(7) . ?
C16 C17 1.385(7) . ?
C63 H63 0.9300 . ?
C63 C62 1.373(8) . ?
C23 C24 1.363(7) . ?
C12 C13 1.395(8) . ?
C12 C11 1.394(7) . ?
C15 C20 1.389(7) . ?
C15 C14 1.501(7) . ?
C53 H53A 0.9700 . ?
C53 H53B 0.9700 . ?
C53 C54 1.500(6) . ?
C54 H54A 0.9700 . ?
C54 H54B 0.9700 . ?
C54 C55 1.490(6) . ?
C3 H3 0.9300 . ?
C21 H21A 0.9700 . ?
C21 H21B 0.9700 . ?
C21 C18 1.514(7) . ?
C17 H17 0.9300 . ?
C17 C18 1.393(7) . ?
C19 C18 1.374(7) . ?
C19 C20 1.359(8) . ?
C13 H13 0.9300 . ?
C11 C10 1.374(7) . ?
C11 C14 1.495(7) . ?
C20 H20 0.9300 . ?
C9 C10 1.384(7) . ?
C10 H10 0.9300 . ?
C55 H55A 0.9700 . ?
C55 H55B 0.9700 . ?
C68 H68 0.9300 . ?
C68 C67 1.343(8) . ?
C61 H61 0.9300 . ?
C61 C62 1.372(8) . ?
C24 H24 0.9300 . ?
C66 H66 0.9300 . ?
C66 C67 1.395(8) . ?
C7 H7A 0.9700 . ?
C7 H7B 0.9700 . ?
C58 H58 0.9300 . ?
C44 H44A 0.9700 . ?
C44 H44B 0.9700 . ?
C44 C45 1.435(7) . ?
C67 H67 0.9300 . ?
C14 H14A 0.9700 . ?
C14 H14B 0.9700 . ?
C62 H62 0.9300 . ?
C50 H50 0.9300 . ?
C46 H46A 0.9700 . ?
C46 H46B 0.9700 . ?
C46 C47 1.455(8) . ?
C46 C45 1.529(7) . ?
C57 H57 0.9300 . ?
C57 C56 1.298(7) . ?
C56 H56 0.9300 . ?
C47 H47A 0.9700 . ?
C47 H47B 0.9700 . ?
C45 H45A 0.9700 . ?
C45 H45B 0.9700 . ?
C37 H37A 0.9600 . ?
C37 H37B 0.9600 . ?
C37 H37C 0.9600 . ?
C36 H36A 0.9600 . ?
C36 H36B 0.9600 . ?
C36 H36C 0.9600 . ?
C40 H40A 0.9600 . ?
C40 H40B 0.9600 . ?
C40 H40C 0.9600 . ?
C48 H48 0.9300 . ?
C48 C49 1.316(9) . ?
C41 H41A 0.9600 . ?
C41 H41B 0.9600 . ?
C41 H41C 0.9600 . ?
C39 H39A 0.9600 . ?
C39 H39B 0.9600 . ?
C39 H39C 0.9600 . ?
O17 H17A 0.8200 . ?
O17 C71 1.287(10) . ?
C51 H51A 0.9600 . ?
C51 H51B 0.9600 . ?
C51 H51C 0.9600 . ?
C49 H49 0.9300 . ?
C38 H38A 0.9600 . ?
C38 H38B 0.9600 . ?
C38 H38C 0.9600 . ?
C43 H43A 0.9600 . ?
C43 H43B 0.9600 . ?
C43 H43C 0.9600 . ?
C59 H59A 0.9600 . ?
C59 H59B 0.9600 . ?
C59 H59C 0.9600 . ?
C42 H42A 0.9600 . ?
C42 H42B 0.9600 . ?
C42 H42C 0.9600 . ?
C71 H71A 0.9700 . ?
C71 H71B 0.9700 . ?
C71 C70 1.384(13) . ?
C70 H70A 0.9600 . ?
C70 H70B 0.9600 . ?
C70 H70C 0.9600 . ?
O20 H20A 0.8200 . ?
O20 C77 1.405(14) . ?
C77 H77A 0.9700 . ?
C77 H77B 0.9700 . ?
C77 C76 1.40(2) . ?
C76 H76A 0.9600 . ?
C76 H76B 0.9600 . ?
C76 H76C 0.9600 . ?
C72 H72A 0.9600 . ?
C72 H72B 0.9600 . ?
C72 H72C 0.9600 . ?
C72 C73 1.523(10) . ?
C73 H73A 0.9700 . ?
C73 H73B 0.9700 . ?
C73 O18 1.228(17) . ?
O19 H19 0.8201 . ?
O19 C75 1.246(16) . ?
C74 H74A 0.9600 . ?
C74 H74B 0.9600 . ?
C74 H74C 0.9600 . ?
C74 C75 1.517(10) . ?
C75 H75A 0.9700 . ?
C75 H75B 0.9700 . ?
O18 H18 0.8202 . ?
